data_4125522
loop_
_publ_author_name
'Georgiou, Irene'
'Kervyn, Simon'
'Rossignon, Alexandre'
'De Leo, Federica'
'Wouters, Johan'
'Bruylants, Gilles'
'Bonifazi, Davide'

_publ_section_title
;
 Versatile Self-Adapting Boronic Acids for H-Bond Recognition: From
 Discrete to Polymeric Supramolecules.
;
_journal_issue 7
_journal_name_full 'Journal of the American Chemical Society'
_journal_page_first 2710
_journal_page_last 2727
_journal_paper_doi 10.1021/jacs.6b11362
_journal_volume 139
_journal_year 2017
_chemical_formula_moiety 'C12 H8 N2, C6 H6 B Cl O2'
_chemical_formula_sum 'C18 H14 B Cl N2 O2'
_chemical_formula_weight 336.57
_chemical_name_systematic
;
 ?
;
_space_group_IT_number 2
_symmetry_cell_setting triclinic
_symmetry_space_group_name_Hall '-P 1'
_symmetry_space_group_name_H-M 'P -1'
_atom_sites_solution_hydrogens geom
_atom_sites_solution_primary direct
_atom_sites_solution_secondary difmap
_audit_creation_method SHELXL-97
_cell_angle_alpha 91.268(6)
_cell_angle_beta 109.233(8)
_cell_angle_gamma 103.936(6)
_cell_formula_units_Z 2
_cell_length_a 8.0142(7)
_cell_length_b 9.9714(7)
_cell_length_c 11.2985(9)
_cell_measurement_reflns_used 2513
_cell_measurement_temperature 293(2)
_cell_measurement_theta_max 26.2160
_cell_measurement_theta_min 3.1700
_cell_volume 822.32(12)
_computing_cell_refinement
;
CrysAlisPro, Agilent Technologies,
Version 1.171.37.34 (release 22-05-2014 CrysAlis171 .NET)
(compiled May 22 2014,16:03:01)
;
_computing_data_collection
;
CrysAlisPro, Agilent Technologies,
Version 1.171.37.34 (release 22-05-2014 CrysAlis171 .NET)
(compiled May 22 2014,16:03:01)
;
_computing_data_reduction
;
CrysAlisPro, Agilent Technologies,
Version 1.171.37.34 (release 22-05-2014 CrysAlis171 .NET)
(compiled May 22 2014,16:03:01)
;
_computing_structure_refinement 'SHELXL-97 (Sheldrick, 1997)'
_computing_structure_solution Shelx86
_diffrn_ambient_temperature 293(2)
_diffrn_detector 'CCD plate'
_diffrn_detector_area_resol_mean 5.1856
_diffrn_detector_type Ruby
_diffrn_measured_fraction_theta_full 0.998
_diffrn_measured_fraction_theta_max 0.998
_diffrn_measurement_device_type 'Xcalibur, Ruby, Gemini ultra'
_diffrn_measurement_method '\w scans'
_diffrn_radiation_monochromator graphite
_diffrn_radiation_source 'fine-focus sealed tube'
_diffrn_radiation_type MoK\a
_diffrn_radiation_wavelength 0.71073
_diffrn_reflns_av_R_equivalents 0.0381
_diffrn_reflns_av_sigmaI/netI 0.0474
_diffrn_reflns_limit_h_max 8
_diffrn_reflns_limit_h_min -9
_diffrn_reflns_limit_k_max 11
_diffrn_reflns_limit_k_min -11
_diffrn_reflns_limit_l_max 13
_diffrn_reflns_limit_l_min -12
_diffrn_reflns_number 6045
_diffrn_reflns_theta_full 25.00
_diffrn_reflns_theta_max 25.03
_diffrn_reflns_theta_min 3.01
_exptl_absorpt_coefficient_mu 0.244
_exptl_absorpt_correction_T_max 0.9855
_exptl_absorpt_correction_T_min 0.9001
_exptl_absorpt_correction_type multi-scan
_exptl_absorpt_process_details
;
CrysAlisPro, Agilent Technologies,
Version 1.171.37.34 (release 22-05-2014 CrysAlis171 .NET)
(compiled May 22 2014,16:03:01)
Empirical absorption correction using spherical harmonics,
 implemented in SCALE3 ABSPACK scaling algorithm.
;
_exptl_crystal_colour colorless
_exptl_crystal_density_diffrn 1.359
_exptl_crystal_density_method 'not measured'
_exptl_crystal_description plate
_exptl_crystal_F_000 348
_exptl_crystal_size_max 0.44
_exptl_crystal_size_mid 0.22
_exptl_crystal_size_min 0.06
_refine_diff_density_max 0.201
_refine_diff_density_min -0.162
_refine_diff_density_rms 0.033
_refine_ls_extinction_method none
_refine_ls_goodness_of_fit_ref 1.050
_refine_ls_hydrogen_treatment mixed
_refine_ls_matrix_type full
_refine_ls_number_parameters 225
_refine_ls_number_reflns 2907
_refine_ls_number_restraints 0
_refine_ls_restrained_S_all 1.050
_refine_ls_R_factor_all 0.0671
_refine_ls_R_factor_gt 0.0479
_refine_ls_shift/su_max 0.000
_refine_ls_shift/su_mean 0.000
_refine_ls_structure_factor_coef Fsqd
_refine_ls_weighting_details 'calc w=1/[\s^2^(Fo^2^)+(0.0669P)^2^+0.0517P] where P=(Fo^2^+2Fc^2^)/3'
_refine_ls_weighting_scheme calc
_refine_ls_wR_factor_gt 0.1238
_refine_ls_wR_factor_ref 0.1374
_reflns_number_gt 2154
_reflns_number_total 2907
_reflns_threshold_expression >2sigma(I)
_cod_data_source_file ja6b11362_si_012.cif
_cod_data_source_block shelxl
_cod_depositor_comments 'Adding full bibliography for 4125513--4125529.cif.'
_cod_original_cell_volume 822.32(11)
_cod_database_code 4125522

loop_
_symmetry_equiv_pos_as_xyz
'x, y, z'
'-x, -y, -z'

loop_
_atom_site_label
_atom_site_type_symbol
_atom_site_fract_x
_atom_site_fract_y
_atom_site_fract_z
_atom_site_U_iso_or_equiv
_atom_site_adp_type
_atom_site_occupancy
_atom_site_symmetry_multiplicity
_atom_site_calc_flag
_atom_site_refinement_flags
C1 C 0.2885(3) 1.07711(18) 0.23444(18) 0.0523(5) Uani 1 1 d .
C2 C 0.3902(3) 0.9986(2) 0.31315(19) 0.0607(6) Uani 1 1 d .
H2 H 0.4291 1.0213 0.3999 0.073 Uiso 1 1 calc R
C3 C 0.4358(3) 0.8885(2) 0.2679(2) 0.0656(6) Uani 1 1 d .
H3 H 0.5043 0.8378 0.3229 0.079 Uiso 1 1 calc R
C4 C 0.3778(3) 0.8549(2) 0.1395(2) 0.0616(6) Uani 1 1 d .
C5 C 0.2777(3) 0.9288(2) 0.0580(2) 0.0732(7) Uani 1 1 d .
H5 H 0.2389 0.9051 -0.0287 0.088 Uiso 1 1 calc R
C6 C 0.2349(3) 1.0388(2) 0.10608(19) 0.0651(6) Uani 1 1 d .
H6 H 0.1675 1.0895 0.0503 0.078 Uiso 1 1 calc R
C7 C -0.0074(3) 0.5412(2) 0.1557(2) 0.0676(6) Uani 1 1 d .
H7 H -0.0221 0.4755 0.0909 0.081 Uiso 1 1 calc R
C8 C -0.0830(4) 0.6526(3) 0.1232(2) 0.0745(7) Uani 1 1 d .
H8 H -0.1436 0.6619 0.0393 0.089 Uiso 1 1 calc R
C9 C -0.0658(3) 0.7471(2) 0.2170(2) 0.0708(6) Uani 1 1 d .
H9 H -0.1156 0.8225 0.1982 0.085 Uiso 1 1 calc R
C10 C 0.0273(3) 0.7314(2) 0.3426(2) 0.0586(5) Uani 1 1 d .
C11 C 0.0474(3) 0.8265(2) 0.4456(3) 0.0737(7) Uani 1 1 d .
H11 H -0.0025 0.9021 0.4295 0.088 Uiso 1 1 calc R
C12 C 0.1359(3) 0.8094(2) 0.5639(2) 0.0705(6) Uani 1 1 d .
H12 H 0.1447 0.8723 0.6291 0.085 Uiso 1 1 calc R
C13 C 0.2176(3) 0.6964(2) 0.5929(2) 0.0566(5) Uani 1 1 d .
C14 C 0.3147(3) 0.6774(2) 0.7167(2) 0.0669(6) Uani 1 1 d .
H14 H 0.3263 0.7390 0.7837 0.080 Uiso 1 1 calc R
C15 C 0.3913(3) 0.5699(2) 0.7384(2) 0.0692(6) Uani 1 1 d .
H15 H 0.4566 0.5565 0.8201 0.083 Uiso 1 1 calc R
C16 C 0.3706(3) 0.4797(2) 0.6362(2) 0.0652(6) Uani 1 1 d .
H16 H 0.4253 0.4065 0.6523 0.078 Uiso 1 1 calc R
C17 C 0.2019(3) 0.59894(17) 0.49485(18) 0.0485(5) Uani 1 1 d .
C18 C 0.1031(3) 0.61660(18) 0.36653(19) 0.0496(5) Uani 1 1 d .
N1 N 0.0834(2) 0.52184(16) 0.27166(15) 0.0553(4) Uani 1 1 d .
N2 N 0.2786(2) 0.49064(16) 0.51774(15) 0.0550(4) Uani 1 1 d .
O1 O 0.3118(2) 1.24105(17) 0.41401(14) 0.0718(5) Uani 1 1 d .
O2 O 0.1432(2) 1.27479(18) 0.20633(15) 0.0848(6) Uani 1 1 d .
Cl1 Cl 0.43276(10) 0.71482(7) 0.08002(6) 0.0964(3) Uani 1 1 d .
B1 B 0.2444(3) 1.2052(2) 0.2885(2) 0.0561(6) Uani 1 1 d .
H1O H 0.294(4) 1.314(3) 0.435(3) 0.102(10) Uiso 1 1 d .
H2O H 0.134(5) 1.351(4) 0.236(3) 0.130(12) Uiso 1 1 d .

loop_
_atom_site_aniso_label
_atom_site_aniso_U_11
_atom_site_aniso_U_22
_atom_site_aniso_U_33
_atom_site_aniso_U_23
_atom_site_aniso_U_13
_atom_site_aniso_U_12
C1 0.0533(12) 0.0504(10) 0.0486(12) 0.0043(8) 0.0135(9) 0.0108(9)
C2 0.0736(14) 0.0603(11) 0.0432(11) 0.0051(9) 0.0104(10) 0.0222(10)
C3 0.0719(15) 0.0634(13) 0.0589(14) 0.0104(10) 0.0092(11) 0.0311(11)
C4 0.0653(13) 0.0588(12) 0.0598(14) -0.0008(9) 0.0152(11) 0.0241(10)
C5 0.0964(18) 0.0757(14) 0.0476(12) -0.0005(10) 0.0147(12) 0.0379(13)
C6 0.0822(15) 0.0635(12) 0.0472(12) 0.0056(9) 0.0083(11) 0.0347(11)
C7 0.0910(17) 0.0728(13) 0.0485(13) 0.0131(10) 0.0282(12) 0.0329(12)
C8 0.0925(18) 0.0814(15) 0.0574(13) 0.0226(11) 0.0263(12) 0.0354(13)
C9 0.0814(16) 0.0638(13) 0.0766(16) 0.0213(11) 0.0293(13) 0.0321(11)
C10 0.0625(13) 0.0533(11) 0.0658(14) 0.0089(9) 0.0280(11) 0.0174(9)
C11 0.0841(17) 0.0597(13) 0.0848(18) 0.0012(11) 0.0314(14) 0.0303(12)
C12 0.0809(16) 0.0587(12) 0.0758(17) -0.0101(11) 0.0321(13) 0.0199(11)
C13 0.0583(13) 0.0543(11) 0.0571(13) -0.0015(9) 0.0269(10) 0.0055(9)
C14 0.0761(15) 0.0649(13) 0.0559(14) -0.0075(10) 0.0278(12) 0.0060(11)
C15 0.0766(16) 0.0732(14) 0.0489(13) 0.0054(10) 0.0168(11) 0.0106(12)
C16 0.0754(15) 0.0620(12) 0.0562(14) 0.0086(10) 0.0185(12) 0.0202(11)
C17 0.0509(11) 0.0451(10) 0.0526(12) 0.0048(8) 0.0254(9) 0.0075(8)
C18 0.0517(11) 0.0496(10) 0.0538(12) 0.0092(8) 0.0276(9) 0.0111(8)
N1 0.0700(11) 0.0572(9) 0.0458(10) 0.0081(7) 0.0258(8) 0.0213(8)
N2 0.0634(11) 0.0537(9) 0.0490(10) 0.0065(7) 0.0200(8) 0.0163(8)
O1 0.1000(13) 0.0700(10) 0.0534(10) 0.0026(7) 0.0269(8) 0.0367(9)
O2 0.1106(14) 0.0777(11) 0.0624(10) -0.0052(8) 0.0051(9) 0.0535(10)
Cl1 0.1189(6) 0.0921(5) 0.0877(5) -0.0070(4) 0.0247(4) 0.0617(4)
B1 0.0582(14) 0.0523(12) 0.0543(14) 0.0026(10) 0.0170(11) 0.0116(10)

loop_
_atom_type_symbol
_atom_type_description
_atom_type_scat_dispersion_real
_atom_type_scat_dispersion_imag
_atom_type_scat_source
C C 0.0033 0.0016 'International Tables Vol C Tables 4.2.6.8 and 6.1.1.4'
H H 0.0000 0.0000 'International Tables Vol C Tables 4.2.6.8 and 6.1.1.4'
N N 0.0061 0.0033 'International Tables Vol C Tables 4.2.6.8 and 6.1.1.4'
O O 0.0106 0.0060 'International Tables Vol C Tables 4.2.6.8 and 6.1.1.4'
Cl Cl 0.1484 0.1585 'International Tables Vol C Tables 4.2.6.8 and 6.1.1.4'
B B 0.0013 0.0007 'International Tables Vol C Tables 4.2.6.8 and 6.1.1.4'

loop_
_geom_angle_atom_site_label_1
_geom_angle_atom_site_label_2
_geom_angle_atom_site_label_3
_geom_angle
C6 C1 C2 116.18(18)
C6 C1 B1 122.25(18)
C2 C1 B1 121.52(18)
C3 C2 C1 122.66(19)
C3 C2 H2 118.7
C1 C2 H2 118.7
C2 C3 C4 118.49(19)
C2 C3 H3 120.8
C4 C3 H3 120.8
C5 C4 C3 121.23(19)
C5 C4 Cl1 119.50(17)
C3 C4 Cl1 119.27(16)
C4 C5 C6 118.9(2)
C4 C5 H5 120.5
C6 C5 H5 120.5
C5 C6 C1 122.51(19)
C5 C6 H6 118.7
C1 C6 H6 118.7
N1 C7 C8 124.8(2)
N1 C7 H7 117.6
C8 C7 H7 117.6
C9 C8 C7 118.1(2)
C9 C8 H8 121.0
C7 C8 H8 121.0
C8 C9 C10 119.9(2)
C8 C9 H9 120.1
C10 C9 H9 120.1
C9 C10 C18 118.12(19)
C9 C10 C11 122.44(19)
C18 C10 C11 119.4(2)
C12 C11 C10 121.4(2)
C12 C11 H11 119.3
C10 C11 H11 119.3
C11 C12 C13 121.3(2)
C11 C12 H12 119.4
C13 C12 H12 119.4
C14 C13 C17 117.76(19)
C14 C13 C12 122.43(19)
C17 C13 C12 119.8(2)
C15 C14 C13 119.90(19)
C15 C14 H14 120.0
C13 C14 H14 120.0
C14 C15 C16 118.5(2)
C14 C15 H15 120.7
C16 C15 H15 120.7
N2 C16 C15 124.5(2)
N2 C16 H16 117.8
C15 C16 H16 117.8
N2 C17 C13 121.91(18)
N2 C17 C18 119.34(16)
C13 C17 C18 118.74(17)
N1 C18 C10 121.40(19)
N1 C18 C17 119.31(16)
C10 C18 C17 119.29(17)
C7 N1 C18 117.69(17)
C16 N2 C17 117.42(17)
B1 O1 H1O 114(2)
B1 O2 H2O 116(2)
O2 B1 O1 123.5(2)
O2 B1 C1 117.93(19)
O1 B1 C1 118.54(19)

loop_
_geom_bond_atom_site_label_1
_geom_bond_atom_site_label_2
_geom_bond_distance
C1 C6 1.385(3)
C1 C2 1.389(3)
C1 B1 1.567(3)
C2 C3 1.375(3)
C2 H2 0.9300
C3 C4 1.376(3)
C3 H3 0.9300
C4 C5 1.365(3)
C4 Cl1 1.746(2)
C5 C6 1.377(3)
C5 H5 0.9300
C6 H6 0.9300
C7 N1 1.317(3)
C7 C8 1.389(3)
C7 H7 0.9300
C8 C9 1.352(3)
C8 H8 0.9300
C9 C10 1.401(3)
C9 H9 0.9300
C10 C18 1.412(3)
C10 C11 1.426(3)
C11 C12 1.328(3)
C11 H11 0.9300
C12 C13 1.427(3)
C12 H12 0.9300
C13 C14 1.401(3)
C13 C17 1.410(3)
C14 C15 1.348(3)
C14 H14 0.9300
C15 C16 1.389(3)
C15 H15 0.9300
C16 N2 1.320(3)
C16 H16 0.9300
C17 N2 1.356(2)
C17 C18 1.443(3)
C18 N1 1.356(2)
O1 B1 1.345(3)
O1 H1O 0.82(3)
O2 B1 1.343(3)
O2 H2O 0.85(4)

loop_
_geom_torsion_atom_site_label_1
_geom_torsion_atom_site_label_2
_geom_torsion_atom_site_label_3
_geom_torsion_atom_site_label_4
_geom_torsion
C6 C1 C2 C3 -0.3(3)
B1 C1 C2 C3 -177.8(2)
C1 C2 C3 C4 -0.1(3)
C2 C3 C4 C5 0.2(4)
C2 C3 C4 Cl1 -179.56(18)
C3 C4 C5 C6 0.1(4)
Cl1 C4 C5 C6 179.86(18)
C4 C5 C6 C1 -0.5(4)
C2 C1 C6 C5 0.6(3)
B1 C1 C6 C5 178.1(2)
N1 C7 C8 C9 -1.4(4)
C7 C8 C9 C10 0.4(4)
C8 C9 C10 C18 0.9(3)
C8 C9 C10 C11 -179.0(2)
C9 C10 C11 C12 179.9(2)
C18 C10 C11 C12 -0.1(4)
C10 C11 C12 C13 1.2(4)
C11 C12 C13 C14 178.7(2)
C11 C12 C13 C17 -1.2(3)
C17 C13 C14 C15 0.9(3)
C12 C13 C14 C15 -179.1(2)
C13 C14 C15 C16 -0.3(3)
C14 C15 C16 N2 -0.8(4)
C14 C13 C17 N2 -0.5(3)
C12 C13 C17 N2 179.40(18)
C14 C13 C17 C18 -179.77(18)
C12 C13 C17 C18 0.2(3)
C9 C10 C18 N1 -1.5(3)
C11 C10 C18 N1 178.41(19)
C9 C10 C18 C17 179.12(19)
C11 C10 C18 C17 -0.9(3)
N2 C17 C18 N1 2.3(3)
C13 C17 C18 N1 -178.48(17)
N2 C17 C18 C10 -178.40(17)
C13 C17 C18 C10 0.9(3)
C8 C7 N1 C18 0.8(3)
C10 C18 N1 C7 0.7(3)
C17 C18 N1 C7 -179.96(18)
C15 C16 N2 C17 1.1(3)
C13 C17 N2 C16 -0.4(3)
C18 C17 N2 C16 178.81(18)
C6 C1 B1 O2 3.4(3)
C2 C1 B1 O2 -179.2(2)
C6 C1 B1 O1 -175.6(2)
C2 C1 B1 O1 1.8(3)
